data_4328739
loop_
_publ_author_name
'Md Hosnay Mobarok'
'Robert McDonald'
'Michael J. Ferguson'
'Martin Cowie'

_publ_contact_author_address
; Department of Chemistry
  University of Alberta
  Edmonton, Alberta T6G 2G2
  Canada
;
_publ_contact_author_email martin.cowie@ualberta.ca
_publ_contact_author_fax 1(780)4928231
_publ_contact_author_name 'Martin Cowie'
_publ_contact_author_phone 1(780)4925581
_publ_section_title
;
 Germyl- and Germylene-Bridged Complexes of Rh/Ir and Subsequent Chemistry
 of a Bridging Germylene Group
;
_journal_name_full 'Inorganic Chemistry'
_journal_page_first 4020
_journal_page_last 4034
_journal_paper_doi 10.1021/ic2021269
_journal_volume 51
_journal_year 2012
_chemical_formula_moiety 'C56 H56 Ge Ir O2 P4 Rh, C H2 Cl2'
_chemical_formula_sum 'C57 H58 Cl2 Ge Ir O2 P4 Rh'
_chemical_formula_weight 1337.51
_chemical_name_systematic
; 
 ? 
;
_space_group_IT_number 19
_symmetry_cell_setting orthorhombic
_symmetry_space_group_name_Hall 'P 2ac 2ab'
_symmetry_space_group_name_H-M 'P 21 21 21'
_atom_sites_solution_hydrogens geom
_atom_sites_solution_primary direct
_atom_sites_solution_secondary difmap
_audit_creation_method SHELXL-97
_cell_angle_alpha 90.00
_cell_angle_beta 90.00
_cell_angle_gamma 90.00
_cell_formula_units_Z 4
_cell_length_a 12.3318(7)
_cell_length_b 17.7653(10)
_cell_length_c 25.2646(15)
_cell_measurement_reflns_used 9861
_cell_measurement_temperature 173(2)
_cell_measurement_theta_max 27.39
_cell_measurement_theta_min 2.31
_cell_volume 5534.9(6)
_computing_cell_refinement 'Bruker SAINT'
_computing_data_collection 'Bruker APEX2'
_computing_data_reduction 'Bruker SAINT'
_computing_molecular_graphics 'Bruker SHELXTL'
_computing_publication_material 'Bruker SHELXTL'
_computing_structure_refinement 'SHELXL-97 (Sheldrick, 2008)'
_computing_structure_solution 'DIRDIF-2008 (Beurskens et al., 2008)'
_diffrn_ambient_temperature 173(2)
_diffrn_measured_fraction_theta_full 1.000
_diffrn_measured_fraction_theta_max 1.000
_diffrn_measurement_device_type 'Bruker APEX-II CCD'
_diffrn_measurement_method '\w scans'
_diffrn_radiation_monochromator graphite
_diffrn_radiation_source 'fine-focus sealed tube'
_diffrn_radiation_type MoK\a
_diffrn_radiation_wavelength 0.71073
_diffrn_reflns_av_R_equivalents 0.0197
_diffrn_reflns_av_sigmaI/netI 0.0233
_diffrn_reflns_limit_h_max 16
_diffrn_reflns_limit_h_min -15
_diffrn_reflns_limit_k_max 23
_diffrn_reflns_limit_k_min -23
_diffrn_reflns_limit_l_max 32
_diffrn_reflns_limit_l_min -32
_diffrn_reflns_number 48239
_diffrn_reflns_theta_full 27.49
_diffrn_reflns_theta_max 27.49
_diffrn_reflns_theta_min 1.61
_exptl_absorpt_coefficient_mu 3.485
_exptl_absorpt_correction_T_max 0.4463
_exptl_absorpt_correction_T_min 0.1913
_exptl_absorpt_correction_type integration
_exptl_absorpt_process_details 'SADABS (Sheldrick, 2008)'
_exptl_crystal_colour colourless
_exptl_crystal_density_diffrn 1.605
_exptl_crystal_description prism
_exptl_crystal_F_000 2656
_exptl_crystal_size_max 0.71
_exptl_crystal_size_mid 0.55
_exptl_crystal_size_min 0.28
_refine_diff_density_max 1.018
_refine_diff_density_min -0.781
_refine_diff_density_rms 0.075
_refine_ls_abs_structure_details 'Flack H D (1983), Acta Cryst. A39, 876-881'
_refine_ls_abs_structure_Flack 0.020(4)
_refine_ls_extinction_method none
_refine_ls_goodness_of_fit_ref 1.074
_refine_ls_hydrogen_treatment constr
_refine_ls_matrix_type full
_refine_ls_number_parameters 612
_refine_ls_number_reflns 12595
_refine_ls_number_restraints 6
_refine_ls_restrained_S_all 1.085
_refine_ls_R_factor_all 0.0192
_refine_ls_R_factor_gt 0.0188
_refine_ls_shift/su_max 0.001
_refine_ls_shift/su_mean 0.000
_refine_ls_structure_factor_coef Fsqd
_refine_ls_weighting_details 'calc w=1/[\s^2^(Fo^2^)+(0.0290P)^2^+2.5187P] where P=(Fo^2^+2Fc^2^)/3'
_refine_ls_weighting_scheme calc
_refine_ls_wR_factor_gt 0.0524
_refine_ls_wR_factor_ref 0.0526
_reflns_number_gt 12378
_reflns_number_total 12595
_reflns_threshold_expression I>2\s(I)
_cod_data_source_file ic2021269_si_003_2.cif
_cod_data_source_block 6
_cod_database_code 4328739

loop_
_symmetry_equiv_pos_as_xyz
'x, y, z'
'-x+1/2, -y, z+1/2'
'-x, y+1/2, -z+1/2'
'x+1/2, -y+1/2, -z'

loop_
_atom_site_label
_atom_site_type_symbol
_atom_site_fract_x
_atom_site_fract_y
_atom_site_fract_z
_atom_site_U_iso_or_equiv
_atom_site_adp_type
_atom_site_occupancy
_atom_site_symmetry_multiplicity
_atom_site_calc_flag
_atom_site_refinement_flags
_atom_site_disorder_assembly
_atom_site_disorder_group
IrA Ir 0.197936(10) 0.183325(7) 0.215369(5) 0.01883(3) Uani 0.60 1 d P A 1
H1 H 0.1629 0.2392 0.1715 0.054(9) Uiso 1 1 d R . .
RhA Rh 0.263080(12) 0.109703(8) 0.119212(6) 0.01859(4) Uani 0.60 1 d P A 1
H2 H 0.2561 0.1883 0.0927 0.054(9) Uiso 1 1 d R . .
IrB Ir 0.263080(12) 0.109703(8) 0.119212(6) 0.01859(4) Uani 0.40 1 d P A 2
RhB Rh 0.197936(10) 0.183325(7) 0.215369(5) 0.01883(3) Uani 0.40 1 d P A 2
Ge Ge 0.36039(2) 0.209904(16) 0.164222(12) 0.02104(6) Uani 1 1 d . . .
H1GE H 0.4557 0.1805 0.1907 0.025 Uiso 1 1 calc R A 1
P1 P 0.29236(6) 0.09820(4) 0.26926(3) 0.01943(13) Uani 1 1 d . . .
P2 P 0.31630(6) 0.00467(4) 0.16834(3) 0.01934(13) Uani 1 1 d . . .
P3 P 0.03084(5) 0.12029(4) 0.21604(3) 0.01998(13) Uani 1 1 d . . .
P4 P 0.08159(6) 0.08000(4) 0.10242(3) 0.02258(14) Uani 1 1 d . . .
O1 O 0.1504(2) 0.31457(14) 0.28721(11) 0.0454(6) Uani 1 1 d . A .
O2 O 0.4010(2) 0.07066(16) 0.02489(10) 0.0462(7) Uani 1 1 d . A .
C1 C 0.1728(2) 0.26309(16) 0.26151(12) 0.0259(6) Uani 1 1 d . . .
C2 C 0.3486(3) 0.08579(17) 0.06062(12) 0.0279(6) Uani 1 1 d . . .
C3 C 0.3954(3) 0.30574(16) 0.12662(13) 0.0285(6) Uani 1 1 d . A .
C4 C 0.4284(3) 0.36329(19) 0.16826(16) 0.0418(8) Uani 1 1 d . . .
H4A H 0.4839 0.3415 0.1914 0.050 Uiso 1 1 calc R A .
H4B H 0.3649 0.3773 0.1894 0.050 Uiso 1 1 calc R . .
H4C H 0.4576 0.4082 0.1508 0.050 Uiso 1 1 calc R . .
C5 C 0.2993(3) 0.33654(18) 0.09511(15) 0.0383(7) Uani 1 1 d . . .
H5A H 0.2817 0.3018 0.0662 0.046 Uiso 1 1 calc R A .
H5B H 0.3182 0.3859 0.0804 0.046 Uiso 1 1 calc R . .
H5C H 0.2363 0.3417 0.1185 0.046 Uiso 1 1 calc R . .
C6 C 0.4909(3) 0.2898(2) 0.08954(15) 0.0411(8) Uani 1 1 d . . .
H6A H 0.4669 0.2571 0.0606 0.049 Uiso 1 1 calc R A .
H6B H 0.5490 0.2649 0.1093 0.049 Uiso 1 1 calc R . .
H6C H 0.5180 0.3374 0.0750 0.049 Uiso 1 1 calc R . .
C7 C 0.2858(2) 0.00424(14) 0.23997(11) 0.0207(5) Uani 1 1 d . A .
H7A H 0.2123 -0.0167 0.2455 0.025 Uiso 1 1 calc R . .
H7B H 0.3382 -0.0290 0.2583 0.025 Uiso 1 1 calc R . .
C8 C 0.0122(2) 0.05027(16) 0.16326(12) 0.0230(6) Uani 1 1 d . A .
H8A H 0.0415 0.0012 0.1750 0.028 Uiso 1 1 calc R . .
H8B H -0.0662 0.0438 0.1560 0.028 Uiso 1 1 calc R . .
C11 C 0.2400(2) 0.08249(16) 0.33656(11) 0.0250(6) Uani 1 1 d . A .
C12 C 0.2219(3) 0.14549(19) 0.36827(13) 0.0355(7) Uani 1 1 d . . .
H12 H 0.2336 0.1945 0.3543 0.043 Uiso 1 1 calc R A .
C13 C 0.1869(4) 0.1369(2) 0.42037(13) 0.0453(9) Uani 1 1 d . A .
H13 H 0.1751 0.1800 0.4418 0.054 Uiso 1 1 calc R . .
C14 C 0.1695(4) 0.0664(3) 0.44066(14) 0.0500(10) Uani 1 1 d . . .
H14 H 0.1453 0.0609 0.4761 0.060 Uiso 1 1 calc R A .
C15 C 0.1868(4) 0.0036(2) 0.41000(15) 0.0456(9) Uani 1 1 d . A .
H15 H 0.1744 -0.0451 0.4242 0.055 Uiso 1 1 calc R . .
C16 C 0.2225(3) 0.01194(19) 0.35816(13) 0.0333(7) Uani 1 1 d . . .
H16 H 0.2350 -0.0316 0.3372 0.040 Uiso 1 1 calc R A .
C21 C 0.4345(2) 0.11306(16) 0.28865(11) 0.0228(5) Uani 1 1 d . A .
C22 C 0.4635(3) 0.18471(17) 0.30663(14) 0.0309(6) Uani 1 1 d . . .
H22 H 0.4139 0.2253 0.3028 0.037 Uiso 1 1 calc R A .
C23 C 0.5633(3) 0.19732(19) 0.32988(16) 0.0388(8) Uani 1 1 d . A .
H23 H 0.5810 0.2460 0.3429 0.047 Uiso 1 1 calc R . .
C24 C 0.6374(3) 0.1395(2) 0.33430(15) 0.0381(8) Uani 1 1 d . . .
H24 H 0.7058 0.1480 0.3505 0.046 Uiso 1 1 calc R A .
C25 C 0.6112(3) 0.0690(2) 0.31488(15) 0.0365(8) Uani 1 1 d . A .
H25 H 0.6626 0.0293 0.3169 0.044 Uiso 1 1 calc R . .
C26 C 0.5107(3) 0.05624(17) 0.29260(13) 0.0290(6) Uani 1 1 d . . .
H26 H 0.4935 0.0074 0.2797 0.035 Uiso 1 1 calc R A .
C31 C 0.4619(2) -0.01762(16) 0.16786(12) 0.0221(5) Uani 1 1 d . A .
C32 C 0.5371(3) 0.03396(17) 0.14914(13) 0.0268(6) Uani 1 1 d . . .
H32 H 0.5126 0.0803 0.1347 0.032 Uiso 1 1 calc R A .
C33 C 0.6475(3) 0.01904(18) 0.15108(14) 0.0323(7) Uani 1 1 d . A .
H33 H 0.6979 0.0549 0.1379 0.039 Uiso 1 1 calc R . .
C34 C 0.6842(3) -0.04853(19) 0.17232(15) 0.0382(8) Uani 1 1 d . . .
H34 H 0.7597 -0.0587 0.1742 0.046 Uiso 1 1 calc R A .
C35 C 0.6097(3) -0.10113(19) 0.19088(15) 0.0371(7) Uani 1 1 d . A .
H35 H 0.6346 -0.1474 0.2053 0.045 Uiso 1 1 calc R . .
C36 C 0.4996(3) -0.08652(17) 0.18850(13) 0.0302(7) Uani 1 1 d . . .
H36 H 0.4493 -0.1230 0.2008 0.036 Uiso 1 1 calc R A .
C41 C 0.2598(2) -0.08609(15) 0.14705(11) 0.0237(6) Uani 1 1 d . A .
C42 C 0.2790(3) -0.10723(19) 0.09491(13) 0.0390(8) Uani 1 1 d . . .
H42 H 0.3202 -0.0753 0.0724 0.047 Uiso 1 1 calc R A .
C43 C 0.2380(4) -0.1751(2) 0.07548(14) 0.0443(9) Uani 1 1 d . A .
H43 H 0.2524 -0.1894 0.0399 0.053 Uiso 1 1 calc R . .
C44 C 0.1772(3) -0.22110(18) 0.10743(15) 0.0400(8) Uani 1 1 d . . .
H44 H 0.1493 -0.2671 0.0939 0.048 Uiso 1 1 calc R A .
C45 C 0.1562(3) -0.20080(19) 0.15922(15) 0.0430(9) Uani 1 1 d . A .
H45 H 0.1136 -0.2324 0.1813 0.052 Uiso 1 1 calc R . .
C46 C 0.1985(3) -0.13333(17) 0.17890(13) 0.0328(7) Uani 1 1 d . . .
H46 H 0.1849 -0.1196 0.2146 0.039 Uiso 1 1 calc R A .
C51 C -0.0143(2) 0.06586(17) 0.27348(12) 0.0241(6) Uani 1 1 d . A .
C52 C -0.0251(3) 0.10424(18) 0.32136(12) 0.0291(6) Uani 1 1 d . . .
H52 H -0.0046 0.1557 0.3234 0.035 Uiso 1 1 calc R A .
C53 C -0.0654(3) 0.0683(2) 0.36599(14) 0.0376(8) Uani 1 1 d . A .
H53 H -0.0727 0.0953 0.3983 0.045 Uiso 1 1 calc R . .
C54 C -0.0953(3) -0.0078(2) 0.36346(16) 0.0446(9) Uani 1 1 d . . .
H54 H -0.1240 -0.0325 0.3937 0.054 Uiso 1 1 calc R A .
C55 C -0.0825(3) -0.0460(2) 0.31686(16) 0.0422(8) Uani 1 1 d . A .
H55 H -0.1016 -0.0977 0.3151 0.051 Uiso 1 1 calc R . .
C56 C -0.0425(3) -0.01059(18) 0.27249(14) 0.0327(7) Uani 1 1 d . . .
H56 H -0.0340 -0.0384 0.2407 0.039 Uiso 1 1 calc R A .
C61 C -0.0876(2) 0.18235(17) 0.20791(11) 0.0246(6) Uani 1 1 d . A .
C62 C -0.0756(3) 0.25585(18) 0.19228(13) 0.0301(6) Uani 1 1 d . . .
H62 H -0.0049 0.2753 0.1862 0.036 Uiso 1 1 calc R A .
C63 C -0.1647(3) 0.3020(2) 0.18521(15) 0.0392(8) Uani 1 1 d . A .
H63 H -0.1549 0.3527 0.1743 0.047 Uiso 1 1 calc R . .
C64 C -0.2676(3) 0.2745(2) 0.19403(15) 0.0437(9) Uani 1 1 d . . .
H64 H -0.3289 0.3061 0.1892 0.052 Uiso 1 1 calc R A .
C65 C -0.2812(3) 0.2012(2) 0.20976(15) 0.0432(9) Uani 1 1 d . A .
H65 H -0.3522 0.1822 0.2157 0.052 Uiso 1 1 calc R . .
C66 C -0.1925(3) 0.15476(19) 0.21702(14) 0.0334(6) Uani 1 1 d . . .
H66 H -0.2026 0.1042 0.2282 0.040 Uiso 1 1 calc R A .
C71 C -0.0102(3) 0.15421(18) 0.07788(12) 0.0273(6) Uani 1 1 d . A .
C72 C 0.0250(3) 0.22704(19) 0.06808(13) 0.0340(7) Uani 1 1 d . . .
H72 H 0.0995 0.2393 0.0724 0.041 Uiso 1 1 calc R A .
C73 C -0.0477(4) 0.2821(2) 0.05209(15) 0.0454(9) Uani 1 1 d . A .
H73 H -0.0227 0.3318 0.0454 0.054 Uiso 1 1 calc R . .
C74 C -0.1565(3) 0.2650(2) 0.04577(15) 0.0451(9) Uani 1 1 d . . .
H74 H -0.2064 0.3028 0.0352 0.054 Uiso 1 1 calc R A .
C75 C -0.1915(3) 0.1930(2) 0.05499(15) 0.0449(9) Uani 1 1 d . A .
H75 H -0.2661 0.1810 0.0506 0.054 Uiso 1 1 calc R . .
C76 C -0.1202(3) 0.1379(2) 0.07052(14) 0.0359(7) Uani 1 1 d . . .
H76 H -0.1458 0.0882 0.0764 0.043 Uiso 1 1 calc R A .
C81 C 0.0475(3) 0.00449(19) 0.05593(13) 0.0313(7) Uani 1 1 d . A .
C82 C 0.0726(4) 0.0174(3) 0.00250(16) 0.0482(9) Uani 1 1 d . . .
H82 H 0.1063 0.0630 -0.0080 0.058 Uiso 1 1 calc R A .
C83 C 0.0476(5) -0.0377(3) -0.0351(2) 0.0694(15) Uani 1 1 d . A .
H83 H 0.0636 -0.0291 -0.0714 0.083 Uiso 1 1 calc R . .
C84 C -0.0012(4) -0.1056(3) -0.0196(2) 0.0644(13) Uani 1 1 d . . .
H84 H -0.0180 -0.1431 -0.0451 0.077 Uiso 1 1 calc R A .
C85 C -0.0242(5) -0.1172(3) 0.0324(2) 0.0660(13) Uani 1 1 d . A .
H85 H -0.0566 -0.1634 0.0428 0.079 Uiso 1 1 calc R . .
C86 C -0.0014(4) -0.0633(2) 0.07076(18) 0.0479(10) Uani 1 1 d . . .
H86 H -0.0190 -0.0725 0.1068 0.058 Uiso 1 1 calc R A .
Cl1S Cl 0.4462(4) 0.3153(3) 0.47935(19) 0.1608(14) Uiso 0.70 1 d PD B 1
Cl2S Cl 0.2962(4) 0.4418(3) 0.4935(2) 0.1707(16) Uiso 0.70 1 d PD B 1
C1S C 0.4141(8) 0.4074(5) 0.4647(5) 0.106(3) Uiso 0.70 1 d PD B 1
H1SA H 0.4073 0.4122 0.4258 0.128 Uiso 0.70 1 calc PR B 1
H1SB H 0.4753 0.4397 0.4760 0.128 Uiso 0.70 1 calc PR B 1
Cl3S Cl 0.3682(10) 0.3292(5) 0.4641(4) 0.1608(14) Uiso 0.30 1 d PD C 2
Cl4S Cl 0.3309(11) 0.4888(5) 0.4944(5) 0.1707(16) Uiso 0.30 1 d PD C 2
C2S C 0.364(2) 0.3946(7) 0.5132(6) 0.106(3) Uiso 0.30 1 d PD C 2
H2SA H 0.4350 0.3952 0.5310 0.128 Uiso 0.30 1 calc PR C 2
H2SB H 0.3095 0.3778 0.5396 0.128 Uiso 0.30 1 calc PR C 2

loop_
_atom_site_aniso_label
_atom_site_aniso_U_11
_atom_site_aniso_U_22
_atom_site_aniso_U_33
_atom_site_aniso_U_23
_atom_site_aniso_U_13
_atom_site_aniso_U_12
IrA 0.01845(6) 0.01741(6) 0.02062(6) 0.00077(5) -0.00098(5) -0.00028(5)
RhA 0.01980(7) 0.01752(6) 0.01845(7) 0.00140(5) -0.00043(5) -0.00073(5)
IrB 0.01980(7) 0.01752(6) 0.01845(7) 0.00140(5) -0.00043(5) -0.00073(5)
RhB 0.01845(6) 0.01741(6) 0.02062(6) 0.00077(5) -0.00098(5) -0.00028(5)
Ge 0.02023(14) 0.02018(13) 0.02270(14) 0.00087(11) 0.00033(11) -0.00214(11)
P1 0.0210(3) 0.0180(3) 0.0193(3) 0.0006(2) -0.0016(2) -0.0009(3)
P2 0.0211(3) 0.0171(3) 0.0197(3) 0.0002(2) 0.0001(3) -0.0007(3)
P3 0.0191(3) 0.0186(3) 0.0223(3) 0.0004(3) -0.0005(3) 0.0002(2)
P4 0.0218(3) 0.0238(3) 0.0222(3) -0.0009(3) -0.0023(3) -0.0001(3)
O1 0.0464(14) 0.0348(12) 0.0550(16) -0.0221(13) -0.0017(13) 0.0001(11)
O2 0.0601(17) 0.0472(15) 0.0312(13) -0.0017(11) 0.0180(13) -0.0016(13)
C1 0.0243(14) 0.0238(13) 0.0297(15) -0.0027(12) -0.0028(11) -0.0010(11)
C2 0.0353(16) 0.0245(14) 0.0238(15) 0.0017(11) -0.0009(12) -0.0019(12)
C3 0.0325(15) 0.0222(14) 0.0309(16) 0.0021(12) 0.0031(12) -0.0049(12)
C4 0.054(2) 0.0241(15) 0.047(2) -0.0093(14) 0.0048(18) -0.0099(15)
C5 0.047(2) 0.0282(15) 0.0400(18) 0.0099(13) -0.0020(16) 0.0011(15)
C6 0.0411(19) 0.0427(19) 0.0395(19) 0.0024(16) 0.0155(16) -0.0094(16)
C7 0.0237(14) 0.0174(11) 0.0208(12) 0.0014(10) -0.0007(10) -0.0012(10)
C8 0.0210(13) 0.0222(13) 0.0259(14) -0.0016(11) -0.0006(11) -0.0037(10)
C11 0.0257(14) 0.0289(13) 0.0205(13) 0.0018(11) -0.0020(11) -0.0020(11)
C12 0.049(2) 0.0305(15) 0.0269(15) -0.0011(12) 0.0033(14) 0.0025(14)
C13 0.067(3) 0.0458(19) 0.0233(16) -0.0076(14) 0.0044(17) 0.0057(19)
C14 0.067(3) 0.061(2) 0.0220(17) 0.0035(16) 0.0049(16) -0.003(2)
C15 0.060(2) 0.045(2) 0.0316(17) 0.0095(15) 0.0051(17) -0.0064(19)
C16 0.0389(18) 0.0330(15) 0.0280(15) 0.0038(13) 0.0006(13) -0.0054(14)
C21 0.0248(13) 0.0219(12) 0.0218(13) 0.0007(11) -0.0028(11) -0.0012(11)
C22 0.0315(16) 0.0198(13) 0.0413(17) 0.0011(13) -0.0055(13) -0.0002(13)
C23 0.0379(18) 0.0272(16) 0.051(2) -0.0046(15) -0.0109(16) -0.0084(14)
C24 0.0269(16) 0.0394(18) 0.048(2) 0.0029(16) -0.0134(15) -0.0080(14)
C25 0.0293(17) 0.0310(16) 0.049(2) -0.0004(15) -0.0071(15) 0.0029(13)
C26 0.0280(15) 0.0237(14) 0.0352(18) 0.0014(12) -0.0058(13) 0.0011(12)
C31 0.0227(13) 0.0207(13) 0.0230(13) -0.0031(11) -0.0004(11) 0.0020(11)
C32 0.0251(14) 0.0241(14) 0.0313(16) 0.0008(12) 0.0023(12) 0.0015(11)
C33 0.0235(15) 0.0286(15) 0.0449(19) -0.0027(14) 0.0031(13) -0.0003(12)
C34 0.0270(16) 0.0359(17) 0.052(2) 0.0022(15) -0.0044(15) 0.0054(14)
C35 0.0347(17) 0.0262(15) 0.050(2) -0.0007(15) -0.0063(15) 0.0065(13)
C36 0.0271(15) 0.0243(14) 0.0390(17) 0.0046(13) -0.0002(13) 0.0013(12)
C41 0.0276(14) 0.0195(12) 0.0241(13) -0.0003(10) -0.0034(11) -0.0009(11)
C42 0.053(2) 0.0336(16) 0.0300(16) -0.0060(14) 0.0070(15) -0.0153(16)
C43 0.065(2) 0.0357(17) 0.0325(17) -0.0119(14) 0.0013(17) -0.0089(18)
C44 0.055(2) 0.0235(14) 0.042(2) -0.0069(13) -0.0107(16) -0.0066(14)
C45 0.058(2) 0.0291(17) 0.0418(19) 0.0018(14) -0.0046(17) -0.0189(16)
C46 0.0444(18) 0.0253(13) 0.0288(15) -0.0008(11) 0.0005(14) -0.0089(14)
C51 0.0185(13) 0.0258(14) 0.0281(16) 0.0053(11) 0.0006(11) 0.0020(11)
C52 0.0302(15) 0.0258(14) 0.0312(16) 0.0013(12) 0.0028(12) 0.0024(13)
C53 0.0428(19) 0.0414(18) 0.0287(17) 0.0052(14) 0.0057(14) 0.0065(16)
C54 0.047(2) 0.044(2) 0.043(2) 0.0155(16) 0.0087(17) -0.0014(17)
C55 0.048(2) 0.0336(17) 0.045(2) 0.0085(15) 0.0071(17) -0.0080(16)
C56 0.0334(16) 0.0267(15) 0.0380(18) -0.0024(13) 0.0052(14) -0.0052(13)
C61 0.0218(13) 0.0279(13) 0.0240(14) -0.0045(12) -0.0030(10) 0.0053(11)
C62 0.0289(16) 0.0291(15) 0.0324(16) 0.0004(13) -0.0012(13) 0.0034(13)
C63 0.0424(19) 0.0345(17) 0.0406(19) -0.0028(14) -0.0051(15) 0.0149(15)
C64 0.0330(17) 0.058(2) 0.0405(19) -0.0114(17) -0.0100(15) 0.0232(17)
C65 0.0227(16) 0.062(2) 0.045(2) -0.0067(18) -0.0040(14) 0.0078(15)
C66 0.0250(14) 0.0395(16) 0.0356(16) -0.0020(14) -0.0034(14) -0.0003(13)
C71 0.0276(15) 0.0327(15) 0.0216(14) -0.0010(12) -0.0037(11) 0.0075(12)
C72 0.0378(18) 0.0337(17) 0.0306(16) 0.0017(13) -0.0062(14) 0.0048(14)
C73 0.058(3) 0.0393(19) 0.038(2) 0.0045(16) -0.0078(18) 0.0132(18)
C74 0.048(2) 0.050(2) 0.0371(19) 0.0045(16) -0.0072(16) 0.0220(18)
C75 0.0309(16) 0.064(2) 0.0398(19) 0.0020(17) -0.0063(15) 0.0149(18)
C76 0.0304(16) 0.0432(18) 0.0340(17) 0.0030(14) -0.0034(14) 0.0053(14)
C81 0.0237(14) 0.0351(16) 0.0352(17) -0.0113(14) -0.0056(12) 0.0014(13)
C82 0.050(2) 0.057(2) 0.038(2) -0.0139(18) 0.0033(17) -0.005(2)
C83 0.077(3) 0.090(4) 0.042(2) -0.031(3) 0.000(2) -0.003(3)
C84 0.066(3) 0.068(3) 0.059(3) -0.041(3) -0.015(2) 0.002(3)
C85 0.083(3) 0.043(2) 0.072(3) -0.023(2) -0.010(3) -0.016(2)
C86 0.061(3) 0.0360(19) 0.047(2) -0.0134(17) -0.0093(19) -0.0077(18)

loop_
_atom_type_symbol
_atom_type_description
_atom_type_scat_dispersion_real
_atom_type_scat_dispersion_imag
_atom_type_scat_source
C C 0.0033 0.0016 'International Tables Vol C Tables 4.2.6.8 and 6.1.1.4'
H H 0.0000 0.0000 'International Tables Vol C Tables 4.2.6.8 and 6.1.1.4'
O O 0.0106 0.0060 'International Tables Vol C Tables 4.2.6.8 and 6.1.1.4'
P P 0.1023 0.0942 'International Tables Vol C Tables 4.2.6.8 and 6.1.1.4'
Cl Cl 0.1484 0.1585 'International Tables Vol C Tables 4.2.6.8 and 6.1.1.4'
Ge Ge 0.1547 1.8001 'International Tables Vol C Tables 4.2.6.8 and 6.1.1.4'
Rh Rh -1.1178 0.9187 'International Tables Vol C Tables 4.2.6.8 and 6.1.1.4'
Ir Ir -1.4442 7.9887 'International Tables Vol C Tables 4.2.6.8 and 6.1.1.4'

loop_
_geom_angle_atom_site_label_1
_geom_angle_atom_site_label_2
_geom_angle_atom_site_label_3
_geom_angle
C1 IrA P1 102.13(10)
C1 IrA P3 102.27(9)
P1 IrA P3 97.14(2)
C1 IrA Ge 108.82(9)
P1 IrA Ge 91.413(19)
P3 IrA Ge 145.17(2)
C1 IrA RhA 157.33(10)
P1 IrA RhA 93.356(18)
P3 IrA RhA 91.971(19)
Ge IrA RhA 53.735(8)
C2 RhA P2 94.64(9)
C2 RhA P4 110.22(10)
P2 RhA P4 100.67(3)
C2 RhA Ge 105.00(10)
P2 RhA Ge 101.411(19)
P4 RhA Ge 136.31(2)
C2 RhA IrA 158.75(10)
P2 RhA IrA 89.592(18)
P4 RhA IrA 89.341(19)
Ge RhA IrA 53.764(8)
C3 Ge RhA 120.59(9)
C3 Ge IrA 126.65(9)
RhA Ge IrA 72.501(10)
C7 P1 C21 106.33(13)
C7 P1 C11 102.72(13)
C21 P1 C11 96.31(13)
C7 P1 IrA 109.39(9)
C21 P1 IrA 122.38(9)
C11 P1 IrA 117.41(10)
C41 P2 C31 100.35(13)
C41 P2 C7 101.88(12)
C31 P2 C7 101.79(13)
C41 P2 RhA 116.04(9)
C31 P2 RhA 116.29(10)
C7 P2 RhA 117.81(9)
C51 P3 C8 100.35(13)
C51 P3 C61 99.42(13)
C8 P3 C61 103.01(13)
C51 P3 IrA 121.66(10)
C8 P3 IrA 115.33(10)
C61 P3 IrA 114.23(10)
C81 P4 C8 102.64(15)
C81 P4 C71 99.61(15)
C8 P4 C71 101.59(14)
C81 P4 RhA 120.10(11)
C8 P4 RhA 111.03(10)
C71 P4 RhA 119.14(11)
O1 C1 IrA 174.2(3)
O2 C2 RhA 179.5(3)
C4 C3 C5 109.1(3)
C4 C3 C6 109.9(3)
C5 C3 C6 110.1(3)
C4 C3 Ge 107.5(2)
C5 C3 Ge 112.7(2)
C6 C3 Ge 107.5(2)
P1 C7 P2 112.56(14)
P4 C8 P3 110.75(15)
C16 C11 C12 118.4(3)
C16 C11 P1 123.8(2)
C12 C11 P1 117.7(2)
C13 C12 C11 120.3(3)
C14 C13 C12 120.1(3)
C13 C14 C15 120.4(3)
C14 C15 C16 119.6(4)
C11 C16 C15 121.1(3)
C26 C21 C22 117.9(3)
C26 C21 P1 124.2(2)
C22 C21 P1 117.5(2)
C23 C22 C21 120.9(3)
C24 C23 C22 120.2(3)
C23 C24 C25 119.4(3)
C26 C25 C24 120.2(3)
C25 C26 C21 121.3(3)
C32 C31 C36 118.7(3)
C32 C31 P2 120.8(2)
C36 C31 P2 120.4(2)
C31 C32 C33 121.2(3)
C32 C33 C34 119.8(3)
C33 C34 C35 119.7(3)
C36 C35 C34 120.5(3)
C35 C36 C31 120.2(3)
C46 C41 C42 118.6(3)
C46 C41 P2 124.6(2)
C42 C41 P2 116.7(2)
C41 C42 C43 120.3(3)
C44 C43 C42 120.4(3)
C43 C44 C45 120.2(3)
C44 C45 C46 119.4(3)
C41 C46 C45 121.0(3)
C52 C51 C56 117.7(3)
C52 C51 P3 117.3(2)
C56 C51 P3 125.0(2)
C53 C52 C51 121.0(3)
C52 C53 C54 120.0(3)
C55 C54 C53 119.1(3)
C54 C55 C56 121.1(3)
C55 C56 C51 121.1(3)
C62 C61 C66 118.7(3)
C62 C61 P3 121.1(2)
C66 C61 P3 120.3(2)
C61 C62 C63 121.1(3)
C64 C63 C62 120.0(3)
C65 C64 C63 119.8(3)
C64 C65 C66 120.6(3)
C65 C66 C61 119.9(3)
C72 C71 C76 118.2(3)
C72 C71 P4 122.3(2)
C76 C71 P4 119.4(3)
C73 C72 C71 120.5(3)
C74 C73 C72 120.3(4)
C75 C74 C73 119.4(3)
C74 C75 C76 120.8(4)
C75 C76 C71 120.8(4)
C86 C81 C82 119.6(3)
C86 C81 P4 123.9(3)
C82 C81 P4 116.5(3)
C83 C82 C81 119.4(4)
C82 C83 C84 120.3(5)
C85 C84 C83 119.3(4)
C84 C85 C86 121.8(5)
C85 C86 C81 119.5(4)
Cl1S C1S Cl2S 115.9(6)
Cl3S C2S Cl4S 117.0(9)

loop_
_geom_bond_atom_site_label_1
_geom_bond_atom_site_label_2
_geom_bond_distance
IrA C1 1.861(3)
IrA P1 2.3445(7)
IrA P3 2.3452(7)
IrA Ge 2.4303(3)
IrA RhA 2.8736(2)
RhA C2 1.867(3)
RhA P2 2.3351(7)
RhA P4 2.3382(8)
RhA Ge 2.4294(3)
Ge C3 1.997(3)
P1 C7 1.828(3)
P1 C21 1.839(3)
P1 C11 1.840(3)
P2 C41 1.837(3)
P2 C31 1.839(3)
P2 C7 1.848(3)
P3 C51 1.831(3)
P3 C8 1.838(3)
P3 C61 1.842(3)
P4 C81 1.832(3)
P4 C8 1.837(3)
P4 C71 1.845(3)
O1 C1 1.155(4)
O2 C2 1.142(4)
C3 C4 1.522(4)
C3 C5 1.529(5)
C3 C6 1.531(5)
C11 C16 1.384(4)
C11 C12 1.394(4)
C12 C13 1.394(5)
C13 C14 1.370(6)
C14 C15 1.375(6)
C15 C16 1.390(5)
C21 C26 1.383(4)
C21 C22 1.398(4)
C22 C23 1.382(5)
C23 C24 1.379(5)
C24 C25 1.383(5)
C25 C26 1.381(5)
C31 C32 1.387(4)
C31 C36 1.409(4)
C32 C33 1.389(4)
C33 C34 1.390(5)
C34 C35 1.392(5)
C35 C36 1.383(5)
C41 C46 1.387(4)
C41 C42 1.390(4)
C42 C43 1.396(5)
C43 C44 1.373(5)
C44 C45 1.382(5)
C45 C46 1.398(4)
C51 C52 1.395(4)
C51 C56 1.403(4)
C52 C53 1.387(5)
C53 C54 1.403(5)
C54 C55 1.368(6)
C55 C56 1.376(5)
C61 C62 1.372(4)
C61 C66 1.402(4)
C62 C63 1.383(5)
C63 C64 1.379(6)
C64 C65 1.371(6)
C65 C66 1.383(5)
C71 C72 1.387(5)
C71 C76 1.400(5)
C72 C73 1.387(5)
C73 C74 1.385(6)
C74 C75 1.370(6)
C75 C76 1.373(5)
C81 C86 1.398(5)
C81 C82 1.404(5)
C82 C83 1.398(6)
C83 C84 1.404(8)
C84 C85 1.358(8)
C85 C86 1.391(5)
Cl1S C1S 1.724(8)
Cl2S C1S 1.737(8)
Cl3S C2S 1.699(10)
Cl4S C2S 1.787(10)

loop_
_geom_torsion_atom_site_label_1
_geom_torsion_atom_site_label_2
_geom_torsion_atom_site_label_3
_geom_torsion_atom_site_label_4
_geom_torsion
C1 IrA RhA C2 46.8(4)
P1 IrA RhA C2 -86.6(3)
P3 IrA RhA C2 176.1(3)
Ge IrA RhA C2 2.7(3)
C1 IrA RhA P2 148.6(2)
P1 IrA RhA P2 15.22(2)
P3 IrA RhA P2 -82.05(2)
Ge IrA RhA P2 104.51(2)
C1 IrA RhA P4 -110.7(2)
P1 IrA RhA P4 115.89(3)
P3 IrA RhA P4 18.62(3)
Ge IrA RhA P4 -154.82(2)
C1 IrA RhA Ge 44.1(2)
P1 IrA RhA Ge -89.29(2)
P3 IrA RhA Ge 173.44(2)
C2 RhA Ge C3 58.28(14)
P2 RhA Ge C3 156.30(11)
P4 RhA Ge C3 -84.71(11)
IrA RhA Ge C3 -122.73(11)
C2 RhA Ge IrA -178.99(10)
P2 RhA Ge IrA -80.97(2)
P4 RhA Ge IrA 38.02(3)
C1 IrA Ge C3 -48.05(15)
P1 IrA Ge C3 -151.38(11)
P3 IrA Ge C3 103.96(12)
RhA IrA Ge C3 115.49(11)
C1 IrA Ge RhA -163.55(10)
P1 IrA Ge RhA 93.125(18)
P3 IrA Ge RhA -11.54(3)
C1 IrA P1 C7 160.99(14)
P3 IrA P1 C7 56.74(10)
Ge IrA P1 C7 -89.42(10)
RhA IrA P1 C7 -35.67(10)
C1 IrA P1 C21 -73.83(15)
P3 IrA P1 C21 -178.08(11)
Ge IrA P1 C21 35.76(11)
RhA IrA P1 C21 89.51(11)
C1 IrA P1 C11 44.55(14)
P3 IrA P1 C11 -59.70(11)
Ge IrA P1 C11 154.14(11)
RhA IrA P1 C11 -152.11(11)
C2 RhA P2 C41 -73.59(15)
P4 RhA P2 C41 38.01(11)
Ge RhA P2 C41 -179.93(11)
IrA RhA P2 C41 127.27(11)
C2 RhA P2 C31 44.08(14)
P4 RhA P2 C31 155.69(10)
Ge RhA P2 C31 -62.25(10)
IrA RhA P2 C31 -115.06(10)
C2 RhA P2 C7 165.30(14)
P4 RhA P2 C7 -83.10(10)
Ge RhA P2 C7 58.96(10)
IrA RhA P2 C7 6.15(10)
C1 IrA P3 C51 -72.03(15)
P1 IrA P3 C51 32.09(12)
Ge IrA P3 C51 135.01(11)
RhA IrA P3 C51 125.72(11)
C1 IrA P3 C8 166.28(15)
P1 IrA P3 C8 -89.60(11)
Ge IrA P3 C8 13.32(12)
RhA IrA P3 C8 4.03(11)
C1 IrA P3 C61 47.20(14)
P1 IrA P3 C61 151.32(10)
Ge IrA P3 C61 -105.76(10)
RhA IrA P3 C61 -115.05(10)
C2 RhA P4 C81 27.74(17)
P2 RhA P4 C81 -71.30(14)
Ge RhA P4 C81 169.45(13)
IrA RhA P4 C81 -160.76(13)
C2 RhA P4 C8 147.34(14)
P2 RhA P4 C8 48.30(10)
Ge RhA P4 C8 -70.95(11)
IrA RhA P4 C8 -41.16(10)
C2 RhA P4 C71 -95.21(15)
P2 RhA P4 C71 165.75(11)
Ge RhA P4 C71 46.49(12)
IrA RhA P4 C71 76.29(11)
P1 IrA C1 O1 -162(3)
P3 IrA C1 O1 -61(3)
Ge IrA C1 O1 103(3)
RhA IrA C1 O1 66(3)
P2 RhA C2 O2 20(43)
P4 RhA C2 O2 -84(43)
Ge RhA C2 O2 123(43)
IrA RhA C2 O2 120(42)
RhA Ge C3 C4 165.4(2)
IrA Ge C3 C4 75.1(3)
RhA Ge C3 C5 45.1(3)
IrA Ge C3 C5 -45.1(3)
RhA Ge C3 C6 -76.3(2)
IrA Ge C3 C6 -166.56(19)
C21 P1 C7 P2 -87.31(17)
C11 P1 C7 P2 172.11(15)
IrA P1 C7 P2 46.69(16)
C41 P2 C7 P1 -161.69(15)
C31 P2 C7 P1 94.93(16)
RhA P2 C7 P1 -33.51(18)
C81 P4 C8 P3 -177.92(16)
C71 P4 C8 P3 -75.18(18)
RhA P4 C8 P3 52.52(17)
C51 P3 C8 P4 -166.17(15)
C61 P3 C8 P4 91.53(17)
IrA P3 C8 P4 -33.59(18)
C7 P1 C11 C16 10.5(3)
C21 P1 C11 C16 -97.9(3)
IrA P1 C11 C16 130.5(3)
C7 P1 C11 C12 -172.6(3)
C21 P1 C11 C12 79.1(3)
IrA P1 C11 C12 -52.6(3)
C16 C11 C12 C13 -0.1(5)
P1 C11 C12 C13 -177.2(3)
C11 C12 C13 C14 -0.3(6)
C12 C13 C14 C15 0.3(7)
C13 C14 C15 C16 0.2(7)
C12 C11 C16 C15 0.5(5)
P1 C11 C16 C15 177.5(3)
C14 C15 C16 C11 -0.6(6)
C7 P1 C21 C26 -15.3(3)
C11 P1 C21 C26 89.9(3)
IrA P1 C21 C26 -141.8(2)
C7 P1 C21 C22 172.8(2)
C11 P1 C21 C22 -82.0(3)
IrA P1 C21 C22 46.2(3)
C26 C21 C22 C23 -3.0(5)
P1 C21 C22 C23 169.4(3)
C21 C22 C23 C24 1.9(6)
C22 C23 C24 C25 0.5(6)
C23 C24 C25 C26 -1.8(6)
C24 C25 C26 C21 0.6(6)
C22 C21 C26 C25 1.8(5)
P1 C21 C26 C25 -170.1(3)
C41 P2 C31 C32 139.4(3)
C7 P2 C31 C32 -116.0(3)
RhA P2 C31 C32 13.4(3)
C41 P2 C31 C36 -43.1(3)
C7 P2 C31 C36 61.5(3)
RhA P2 C31 C36 -169.1(2)
C36 C31 C32 C33 -0.8(5)
P2 C31 C32 C33 176.8(3)
C31 C32 C33 C34 -0.3(5)
C32 C33 C34 C35 0.8(5)
C33 C34 C35 C36 -0.2(6)
C34 C35 C36 C31 -0.9(6)
C32 C31 C36 C35 1.4(5)
P2 C31 C36 C35 -176.2(3)
C31 P2 C41 C46 112.0(3)
C7 P2 C41 C46 7.5(3)
RhA P2 C41 C46 -121.8(3)
C31 P2 C41 C42 -69.2(3)
C7 P2 C41 C42 -173.7(3)
RhA P2 C41 C42 57.0(3)
C46 C41 C42 C43 -0.6(6)
P2 C41 C42 C43 -179.5(3)
C41 C42 C43 C44 0.9(6)
C42 C43 C44 C45 -0.3(6)
C43 C44 C45 C46 -0.6(6)
C42 C41 C46 C45 -0.2(5)
P2 C41 C46 C45 178.5(3)
C44 C45 C46 C41 0.8(6)
C8 P3 C51 C52 -171.9(2)
C61 P3 C51 C52 -66.7(3)
IrA P3 C51 C52 59.6(3)
C8 P3 C51 C56 5.6(3)
C61 P3 C51 C56 110.8(3)
IrA P3 C51 C56 -123.0(3)
C56 C51 C52 C53 -1.7(5)
P3 C51 C52 C53 175.9(3)
C51 C52 C53 C54 0.4(5)
C52 C53 C54 C55 1.0(6)
C53 C54 C55 C56 -1.0(6)
C54 C55 C56 C51 -0.4(6)
C52 C51 C56 C55 1.8(5)
P3 C51 C56 C55 -175.6(3)
C51 P3 C61 C62 143.5(3)
C8 P3 C61 C62 -113.5(3)
IrA P3 C61 C62 12.3(3)
C51 P3 C61 C66 -37.3(3)
C8 P3 C61 C66 65.7(3)
IrA P3 C61 C66 -168.5(2)
C66 C61 C62 C63 -0.4(5)
P3 C61 C62 C63 178.8(3)
C61 C62 C63 C64 0.2(5)
C62 C63 C64 C65 -0.1(6)
C63 C64 C65 C66 0.2(6)
C64 C65 C66 C61 -0.5(5)
C62 C61 C66 C65 0.6(5)
P3 C61 C66 C65 -178.6(3)
C81 P4 C71 C72 -131.4(3)
C8 P4 C71 C72 123.4(3)
RhA P4 C71 C72 1.2(3)
C81 P4 C71 C76 50.9(3)
C8 P4 C71 C76 -54.2(3)
RhA P4 C71 C76 -176.5(2)
C76 C71 C72 C73 0.8(5)
P4 C71 C72 C73 -176.9(3)
C71 C72 C73 C74 0.1(6)
C72 C73 C74 C75 -0.6(6)
C73 C74 C75 C76 0.2(6)
C74 C75 C76 C71 0.7(6)
C72 C71 C76 C75 -1.2(5)
P4 C71 C76 C75 176.6(3)
C8 P4 C81 C86 -10.9(3)
C71 P4 C81 C86 -115.2(3)
RhA P4 C81 C86 112.9(3)
C8 P4 C81 C82 168.9(3)
C71 P4 C81 C82 64.6(3)
RhA P4 C81 C82 -67.4(3)
C86 C81 C82 C83 0.5(6)
P4 C81 C82 C83 -179.3(4)
C81 C82 C83 C84 -0.7(8)
C82 C83 C84 C85 0.2(8)
C83 C84 C85 C86 0.5(8)
C84 C85 C86 C81 -0.7(8)
C82 C81 C86 C85 0.2(6)
P4 C81 C86 C85 180.0(4)
